data_7035733
loop_
_publ_author_name
'Crespo, Margarita'
'Font-Bardia, Merc\`e'
'Mart\'inez, Manuel'

_publ_section_title
;
 Kinetico-mechanistic studies on the formation of seven-membered
 [C,N]-platinacycles: the effect of methyl or fluoro substituents on the
 aryl ancillary ligands.
;
_journal_issue 45
_journal_name_full 'Dalton transactions (Cambridge, England : 2003)'
_journal_page_first 19543
_journal_page_last 19552
_journal_paper_doi 10.1039/c5dt01926e
_journal_volume 44
_journal_year 2015
_chemical_formula_moiety 'C25 H27 Br F N Pt S'
_chemical_formula_sum 'C25 H27 Br F N Pt S'
_chemical_formula_weight 667.53
_chemical_name_systematic
;
 ?
;
_space_group_crystal_system monoclinic
_space_group_IT_number 14
_space_group_name_Hall '-P 2ybc'
_space_group_name_H-M_alt 'P 1 21/c 1'
_symmetry_space_group_name_Hall '-P 2ybc'
_symmetry_space_group_name_H-M 'P 1 21/c 1'
_atom_sites_solution_hydrogens geom
_audit_creation_method SHELXL-97
_audit_update_record
;
2015-05-15 deposited with the CCDC.
2015-06-26 downloaded from the CCDC.
;
_cell_angle_alpha 90
_cell_angle_beta 96.773(2)
_cell_angle_gamma 90
_cell_formula_units_Z 4
_cell_length_a 7.5163(3)
_cell_length_b 29.5093(14)
_cell_length_c 10.5848(5)
_cell_measurement_reflns_used 9741
_cell_measurement_temperature 100(2)
_cell_measurement_theta_max 30.55
_cell_measurement_theta_min 2.38
_cell_volume 2331.33(18)
_computing_cell_refinement 'Bruker SAINT'
_computing_data_collection 'Bruker APEX2'
_computing_data_reduction 'Bruker SAINT'
_computing_molecular_graphics 'Bruker SHELXTL'
_computing_publication_material 'Bruker SHELXTL'
_computing_structure_refinement 'SHELXL-97 (Sheldrick 2008)'
_computing_structure_solution 'SHELXS-97 (Sheldrick 2008)'
_diffrn_ambient_temperature 100(2)
_diffrn_measured_fraction_theta_full 0.999
_diffrn_measured_fraction_theta_max 0.998
_diffrn_measurement_device_type 'D8 Venture'
_diffrn_measurement_method '\f and \w scans'
_diffrn_radiation_monochromator multilayer
_diffrn_radiation_source microfocus
_diffrn_radiation_type MoK\a
_diffrn_radiation_wavelength 0.71073
_diffrn_reflns_av_R_equivalents 0.0318
_diffrn_reflns_av_unetI/netI 0.0167
_diffrn_reflns_laue_measured_fraction_full 0.999
_diffrn_reflns_laue_measured_fraction_max 0.998
_diffrn_reflns_limit_h_max 10
_diffrn_reflns_limit_h_min -9
_diffrn_reflns_limit_k_max 42
_diffrn_reflns_limit_k_min -42
_diffrn_reflns_limit_l_max 15
_diffrn_reflns_limit_l_min -15
_diffrn_reflns_number 69060
_diffrn_reflns_point_group_measured_fraction_full 0.999
_diffrn_reflns_point_group_measured_fraction_max 0.998
_diffrn_reflns_theta_full 25.242
_diffrn_reflns_theta_max 30.559
_diffrn_reflns_theta_min 2.057
_exptl_absorpt_coefficient_mu 7.842
_exptl_absorpt_correction_T_max 0.7461
_exptl_absorpt_correction_T_min 0.5628
_exptl_absorpt_correction_type multi-scan
_exptl_absorpt_process_details sadabs
_exptl_crystal_colour yellow
_exptl_crystal_density_diffrn 1.902
_exptl_crystal_description prism
_exptl_crystal_F_000 1288
_exptl_crystal_size_max 0.254
_exptl_crystal_size_mid 0.105
_exptl_crystal_size_min 0.074
_refine_diff_density_max 0.753
_refine_diff_density_min -1.650
_refine_diff_density_rms 0.138
_refine_ls_extinction_method none
_refine_ls_goodness_of_fit_ref 1.122
_refine_ls_hydrogen_treatment constr
_refine_ls_matrix_type full
_refine_ls_number_parameters 274
_refine_ls_number_reflns 7145
_refine_ls_number_restraints 0
_refine_ls_restrained_S_all 1.122
_refine_ls_R_factor_all 0.0268
_refine_ls_R_factor_gt 0.0223
_refine_ls_shift/su_max 0.001
_refine_ls_shift/su_mean 0.000
_refine_ls_structure_factor_coef Fsqd
_refine_ls_weighting_details
;
 w=1/[\s^2^(Fo^2^)+(0.0146P)^2^+6.9787P]
 where P=(Fo^2^+2Fc^2^)/3
;
_refine_ls_weighting_scheme calc
_refine_ls_wR_factor_gt 0.0477
_refine_ls_wR_factor_ref 0.0490
_reflns_Friedel_coverage 0.000
_reflns_number_gt 6557
_reflns_number_total 7145
_reflns_threshold_expression 'I > 2\s(I)'
_cod_data_source_file c5dt01926e2.cif
_cod_data_source_block mo_IAJTB21_0m
_cod_depositor_comments 'Adding full bibliography for 7035733.cif.'
_cod_database_code 7035733
_shelx_space_group_comment
;
The symmetry employed for this shelxl refinement is uniquely defined
by the following loop, which should always be used as a source of
symmetry information in preference to the above space-group names.
They are only intended as comments.
;

loop_
_space_group_symop_operation_xyz
'x, y, z'
'-x, y+1/2, -z+1/2'
'-x, -y, -z'
'x, -y-1/2, z-1/2'

loop_
_atom_site_label
_atom_site_type_symbol
_atom_site_fract_x
_atom_site_fract_y
_atom_site_fract_z
_atom_site_U_iso_or_equiv
_atom_site_adp_type
_atom_site_occupancy
_atom_site_site_symmetry_order
_atom_site_calc_flag
_atom_site_refinement_flags_posn
_atom_site_refinement_flags_adp
Pt1 Pt 0.48407(2) 0.13067(2) 0.22859(2) 0.00978(3) Uani 1 1 d . .
Br1 Br 0.63635(4) 0.16220(2) 0.04492(3) 0.01956(6) Uani 1 1 d . .
S1 S 0.23056(8) 0.17210(2) 0.18087(6) 0.01198(11) Uani 1 1 d . .
F1 F 0.7916(2) -0.01622(6) 0.13321(17) 0.0205(3) Uani 1 1 d . .
N1 N 0.7058(3) 0.09423(8) 0.2914(2) 0.0117(4) Uani 1 1 d . .
C1 C 0.3702(3) 0.10084(9) 0.3686(3) 0.0127(5) Uani 1 1 d . .
C2 C 0.3248(3) 0.12578(9) 0.4722(2) 0.0141(5) Uani 1 1 d . .
H17 H 0.3467 0.1575 0.4748 0.017 Uiso 1 1 calc R U
C3 C 0.2483(4) 0.10566(10) 0.5718(3) 0.0148(5) Uani 1 1 d . .
C4 C 0.2171(4) 0.13310(11) 0.6870(3) 0.0200(6) Uani 1 1 d . .
H1 H 0.1270 0.1180 0.7321 0.030 Uiso 1 1 calc R U
H3 H 0.1743 0.1634 0.6602 0.030 Uiso 1 1 calc R U
H2 H 0.3295 0.1358 0.7437 0.030 Uiso 1 1 calc R U
C5 C 0.2063(4) 0.05974(10) 0.5635(3) 0.0175(5) Uani 1 1 d . .
H4 H 0.1466 0.0458 0.6277 0.021 Uiso 1 1 calc R U
C6 C 0.2513(4) 0.03429(9) 0.4621(3) 0.0165(5) Uani 1 1 d . .
H5 H 0.2230 0.0029 0.4581 0.020 Uiso 1 1 calc R U
C7 C 0.3381(3) 0.05385(9) 0.3649(3) 0.0132(5) Uani 1 1 d . .
C8 C 0.3939(4) 0.02291(9) 0.2656(3) 0.0141(5) Uani 1 1 d . .
C9 C 0.5718(4) 0.02097(9) 0.2356(2) 0.0131(5) Uani 1 1 d . .
C10 C 0.6177(4) -0.01417(9) 0.1570(3) 0.0162(5) Uani 1 1 d . .
C11 C 0.4995(4) -0.04585(10) 0.1020(3) 0.0200(6) Uani 1 1 d . .
H8 H 0.5366 -0.0691 0.0489 0.024 Uiso 1 1 calc R U
C12 C 0.3231(4) -0.04229(10) 0.1277(3) 0.0219(6) Uani 1 1 d . .
H7 H 0.2363 -0.0630 0.0894 0.026 Uiso 1 1 calc R U
C13 C 0.2713(4) -0.00886(10) 0.2083(3) 0.0192(5) Uani 1 1 d . .
H6 H 0.1500 -0.0075 0.2249 0.023 Uiso 1 1 calc R U
C14 C 0.7173(3) 0.05121(9) 0.2874(2) 0.0129(5) Uani 1 1 d . .
H16 H 0.8280 0.0377 0.3202 0.016 Uiso 1 1 calc R U
C15 C 0.8629(4) 0.12056(9) 0.3473(3) 0.0154(5) Uani 1 1 d . .
H9 H 0.8982 0.1422 0.2834 0.018 Uiso 1 1 calc R U
H15 H 0.9648 0.0998 0.3706 0.018 Uiso 1 1 calc R U
C16 C 0.8219(3) 0.14631(10) 0.4646(3) 0.0161(5) Uani 1 1 d . .
C17 C 0.7678(4) 0.12382(11) 0.5689(3) 0.0208(6) Uani 1 1 d . .
H14 H 0.7532 0.0918 0.5662 0.025 Uiso 1 1 calc R U
C18 C 0.7348(4) 0.14746(13) 0.6767(3) 0.0285(7) Uani 1 1 d . .
H13 H 0.6976 0.1317 0.7473 0.034 Uiso 1 1 calc R U
C19 C 0.7559(4) 0.19387(14) 0.6819(4) 0.0349(9) Uani 1 1 d . .
H12 H 0.7354 0.2100 0.7565 0.042 Uiso 1 1 calc R U
C20 C 0.8067(5) 0.21668(12) 0.5789(4) 0.0375(9) Uani 1 1 d . .
H11 H 0.8192 0.2487 0.5822 0.045 Uiso 1 1 calc R U
C21 C 0.8403(4) 0.19327(10) 0.4693(3) 0.0257(7) Uani 1 1 d . .
H10 H 0.8755 0.2093 0.3985 0.031 Uiso 1 1 calc R U
C22 C 0.1449(4) 0.15886(11) 0.0184(3) 0.0195(6) Uani 1 1 d . .
H21 H 0.0430 0.1790 -0.0108 0.023 Uiso 1 1 calc R U
H22 H 0.2397 0.1634 -0.0379 0.023 Uiso 1 1 calc R U
C23 C 0.0839(4) 0.10970(11) 0.0130(3) 0.0248(6) Uani 1 1 d . .
H20 H 0.1851 0.0900 0.0433 0.037 Uiso 1 1 calc R U
H18 H 0.0393 0.1017 -0.0749 0.037 Uiso 1 1 calc R U
H19 H -0.0121 0.1057 0.0671 0.037 Uiso 1 1 calc R U
C24 C 0.2989(4) 0.23076(9) 0.1690(3) 0.0181(5) Uani 1 1 d . .
H24 H 0.3954 0.2331 0.1132 0.022 Uiso 1 1 calc R U
H23 H 0.1962 0.2493 0.1316 0.022 Uiso 1 1 calc R U
C25 C 0.3656(5) 0.24785(11) 0.3017(3) 0.0263(7) Uani 1 1 d . .
H25 H 0.2697 0.2451 0.3564 0.039 Uiso 1 1 calc R U
H26 H 0.4013 0.2797 0.2969 0.039 Uiso 1 1 calc R U
H27 H 0.4688 0.2297 0.3372 0.039 Uiso 1 1 calc R U

loop_
_atom_site_aniso_label
_atom_site_aniso_U_11
_atom_site_aniso_U_22
_atom_site_aniso_U_33
_atom_site_aniso_U_23
_atom_site_aniso_U_13
_atom_site_aniso_U_12
Pt1 0.00917(4) 0.00929(4) 0.01105(5) 0.00035(3) 0.00189(3) -0.00023(3)
Br1 0.01944(13) 0.01873(13) 0.02153(13) 0.00143(10) 0.00666(10) 0.00059(10)
S1 0.0109(3) 0.0128(3) 0.0122(3) 0.0004(2) 0.0015(2) 0.0010(2)
F1 0.0191(8) 0.0209(8) 0.0220(9) -0.0052(7) 0.0038(7) 0.0043(7)
N1 0.0095(9) 0.0153(10) 0.0103(10) 0.0005(8) 0.0008(8) -0.0010(8)
C1 0.0094(10) 0.0129(11) 0.0148(12) 0.0014(9) -0.0028(9) 0.0000(9)
C2 0.0127(11) 0.0162(12) 0.0131(11) -0.0007(9) 0.0001(9) 0.0003(9)
C3 0.0138(11) 0.0188(13) 0.0118(11) 0.0014(10) 0.0015(9) 0.0050(10)
C4 0.0216(13) 0.0271(15) 0.0117(12) -0.0020(11) 0.0041(10) 0.0022(12)
C5 0.0170(12) 0.0214(13) 0.0147(12) 0.0071(10) 0.0047(10) 0.0017(10)
C6 0.0175(12) 0.0141(12) 0.0184(13) 0.0050(10) 0.0039(10) 0.0007(10)
C7 0.0116(11) 0.0147(12) 0.0134(11) 0.0039(9) 0.0017(9) 0.0019(9)
C8 0.0160(12) 0.0128(12) 0.0132(12) 0.0030(9) 0.0006(9) -0.0004(9)
C9 0.0153(12) 0.0113(11) 0.0117(11) 0.0006(9) -0.0025(9) 0.0014(9)
C10 0.0174(12) 0.0157(12) 0.0150(12) 0.0006(10) 0.0000(10) 0.0030(10)
C11 0.0268(15) 0.0161(13) 0.0167(13) -0.0031(10) 0.0006(11) -0.0005(11)
C12 0.0245(14) 0.0187(14) 0.0213(14) -0.0039(11) -0.0018(11) -0.0068(11)
C13 0.0168(13) 0.0193(13) 0.0212(14) -0.0007(11) 0.0006(11) -0.0041(10)
C14 0.0117(11) 0.0153(12) 0.0116(11) 0.0004(9) 0.0006(9) 0.0024(9)
C15 0.0103(11) 0.0169(12) 0.0190(13) -0.0011(10) 0.0017(10) -0.0031(9)
C16 0.0103(11) 0.0161(12) 0.0210(13) -0.0042(10) -0.0014(10) -0.0005(9)
C17 0.0166(13) 0.0242(15) 0.0212(14) -0.0042(11) 0.0007(11) -0.0007(11)
C18 0.0192(14) 0.046(2) 0.0203(15) -0.0093(14) 0.0021(12) 0.0004(14)
C19 0.0182(14) 0.046(2) 0.039(2) -0.0255(17) -0.0010(14) 0.0065(14)
C20 0.0294(17) 0.0215(16) 0.059(3) -0.0186(16) -0.0078(17) 0.0035(13)
C21 0.0212(14) 0.0157(14) 0.0387(18) -0.0026(12) -0.0026(13) -0.0006(11)
C22 0.0166(12) 0.0275(15) 0.0136(12) -0.0013(11) -0.0015(10) -0.0005(11)
C23 0.0197(14) 0.0302(16) 0.0244(15) -0.0133(13) 0.0028(12) -0.0061(12)
C24 0.0201(13) 0.0128(12) 0.0213(14) 0.0017(10) 0.0023(11) 0.0027(10)
C25 0.0316(17) 0.0180(14) 0.0288(16) -0.0068(12) 0.0018(13) -0.0014(12)

loop_
_atom_type_symbol
_atom_type_description
_atom_type_scat_dispersion_real
_atom_type_scat_dispersion_imag
_atom_type_scat_source
C C 0.0033 0.0016 'International Tables Vol C Tables 4.2.6.8 and 6.1.1.4'
H H 0.0000 0.0000 'International Tables Vol C Tables 4.2.6.8 and 6.1.1.4'
N N 0.0061 0.0033 'International Tables Vol C Tables 4.2.6.8 and 6.1.1.4'
F F 0.0171 0.0103 'International Tables Vol C Tables 4.2.6.8 and 6.1.1.4'
S S 0.1246 0.1234 'International Tables Vol C Tables 4.2.6.8 and 6.1.1.4'
Br Br -0.2901 2.4595 'International Tables Vol C Tables 4.2.6.8 and 6.1.1.4'
Pt Pt -1.7033 8.3905 'International Tables Vol C Tables 4.2.6.8 and 6.1.1.4'

loop_
_geom_angle_atom_site_label_1
_geom_angle_atom_site_label_2
_geom_angle_atom_site_label_3
_geom_angle
C1 Pt1 N1 86.01(9)
C1 Pt1 S1 88.90(7)
N1 Pt1 S1 173.74(6)
C1 Pt1 Br1 175.32(8)
N1 Pt1 Br1 91.04(6)
S1 Pt1 Br1 94.268(18)
C22 S1 C24 102.25(14)
C22 S1 Pt1 106.91(10)
C24 S1 Pt1 107.00(10)
C14 N1 C15 118.9(2)
C14 N1 Pt1 125.04(18)
C15 N1 Pt1 116.06(17)
C2 C1 C7 119.0(2)
C2 C1 Pt1 121.03(19)
C7 C1 Pt1 120.0(2)
C3 C2 C1 122.1(3)
C3 C2 H17 119.0
C1 C2 H17 119.0
C2 C3 C5 118.6(3)
C2 C3 C4 120.1(3)
C5 C3 C4 121.2(3)
C3 C4 H1 109.5
C3 C4 H3 109.5
H1 C4 H3 109.5
C3 C4 H2 109.5
H1 C4 H2 109.5
H3 C4 H2 109.5
C6 C5 C3 120.2(3)
C6 C5 H4 119.9
C3 C5 H4 119.9
C5 C6 C7 121.5(3)
C5 C6 H5 119.3
C7 C6 H5 119.3
C6 C7 C1 118.5(2)
C6 C7 C8 117.3(2)
C1 C7 C8 124.2(2)
C13 C8 C9 117.8(3)
C13 C8 C7 119.4(2)
C9 C8 C7 122.5(2)
C10 C9 C8 118.1(2)
C10 C9 C14 116.6(2)
C8 C9 C14 125.1(2)
F1 C10 C11 118.6(3)
F1 C10 C9 116.9(2)
C11 C10 C9 124.4(3)
C10 C11 C12 116.8(3)
C10 C11 H8 121.6
C12 C11 H8 121.6
C11 C12 C13 121.1(3)
C11 C12 H7 119.4
C13 C12 H7 119.4
C12 C13 C8 121.6(3)
C12 C13 H6 119.2
C8 C13 H6 119.2
N1 C14 C9 124.6(2)
N1 C14 H16 117.7
C9 C14 H16 117.7
N1 C15 C16 111.2(2)
N1 C15 H9 109.4
C16 C15 H9 109.4
N1 C15 H15 109.4
C16 C15 H15 109.4
H9 C15 H15 108.0
C17 C16 C21 119.0(3)
C17 C16 C15 121.2(3)
C21 C16 C15 119.9(3)
C18 C17 C16 120.8(3)
C18 C17 H14 119.6
C16 C17 H14 119.6
C19 C18 C17 120.2(3)
C19 C18 H13 119.9
C17 C18 H13 119.9
C20 C19 C18 119.8(3)
C20 C19 H12 120.1
C18 C19 H12 120.1
C19 C20 C21 120.7(3)
C19 C20 H11 119.6
C21 C20 H11 119.6
C16 C21 C20 119.6(3)
C16 C21 H10 120.2
C20 C21 H10 120.2
C23 C22 S1 108.3(2)
C23 C22 H21 110.0
S1 C22 H21 110.0
C23 C22 H22 110.0
S1 C22 H22 110.0
H21 C22 H22 108.4
C22 C23 H20 109.5
C22 C23 H18 109.5
H20 C23 H18 109.5
C22 C23 H19 109.5
H20 C23 H19 109.5
H18 C23 H19 109.5
C25 C24 S1 108.5(2)
C25 C24 H24 110.0
S1 C24 H24 110.0
C25 C24 H23 110.0
S1 C24 H23 110.0
H24 C24 H23 108.4
C24 C25 H25 109.5
C24 C25 H26 109.5
H25 C25 H26 109.5
C24 C25 H27 109.5
H25 C25 H27 109.5
H26 C25 H27 109.5

loop_
_geom_bond_atom_site_label_1
_geom_bond_atom_site_label_2
_geom_bond_distance
Pt1 C1 2.001(3)
Pt1 N1 2.028(2)
Pt1 S1 2.2701(6)
Pt1 Br1 2.5456(3)
S1 C22 1.807(3)
S1 C24 1.814(3)
F1 C10 1.361(3)
N1 C14 1.274(3)
N1 C15 1.478(3)
C1 C2 1.396(4)
C1 C7 1.407(4)
C2 C3 1.391(4)
C2 H17 0.9500
C3 C5 1.392(4)
C3 C4 1.505(4)
C4 H1 0.9800
C4 H3 0.9800
C4 H2 0.9800
C5 C6 1.385(4)
C5 H4 0.9500
C6 C7 1.406(4)
C6 H5 0.9500
C7 C8 1.489(4)
C8 C13 1.401(4)
C8 C9 1.412(4)
C9 C10 1.397(4)
C9 C14 1.467(4)
C10 C11 1.371(4)
C11 C12 1.389(4)
C11 H8 0.9500
C12 C13 1.389(4)
C12 H7 0.9500
C13 H6 0.9500
C14 H16 0.9500
C15 C16 1.519(4)
C15 H9 0.9900
C15 H15 0.9900
C16 C17 1.389(4)
C16 C21 1.393(4)
C17 C18 1.385(4)
C17 H14 0.9500
C18 C19 1.379(5)
C18 H13 0.9500
C19 C20 1.373(6)
C19 H12 0.9500
C20 C21 1.399(5)
C20 H11 0.9500
C21 H10 0.9500
C22 C23 1.521(4)
C22 H21 0.9900
C22 H22 0.9900
C23 H20 0.9800
C23 H18 0.9800
C23 H19 0.9800
C24 C25 1.521(4)
C24 H24 0.9900
C24 H23 0.9900
C25 H25 0.9800
C25 H26 0.9800
C25 H27 0.9800

loop_
_geom_torsion_atom_site_label_1
_geom_torsion_atom_site_label_2
_geom_torsion_atom_site_label_3
_geom_torsion_atom_site_label_4
_geom_torsion
C7 C1 C2 C3 -0.1(4)
Pt1 C1 C2 C3 -178.9(2)
C1 C2 C3 C5 -4.0(4)
C1 C2 C3 C4 174.4(2)
C2 C3 C5 C6 4.3(4)
C4 C3 C5 C6 -174.1(3)
C3 C5 C6 C7 -0.6(4)
C5 C6 C7 C1 -3.5(4)
C5 C6 C7 C8 175.2(3)
C2 C1 C7 C6 3.8(4)
Pt1 C1 C7 C6 -177.45(19)
C2 C1 C7 C8 -174.8(2)
Pt1 C1 C7 C8 4.0(3)
C6 C7 C8 C13 47.8(4)
C1 C7 C8 C13 -133.7(3)
C6 C7 C8 C9 -125.5(3)
C1 C7 C8 C9 53.0(4)
C13 C8 C9 C10 -4.0(4)
C7 C8 C9 C10 169.5(2)
C13 C8 C9 C14 -179.5(3)
C7 C8 C9 C14 -6.0(4)
C8 C9 C10 F1 -177.7(2)
C14 C9 C10 F1 -1.8(4)
C8 C9 C10 C11 3.2(4)
C14 C9 C10 C11 179.1(3)
F1 C10 C11 C12 -179.3(3)
C9 C10 C11 C12 -0.3(4)
C10 C11 C12 C13 -1.8(4)
C11 C12 C13 C8 0.9(5)
C9 C8 C13 C12 2.1(4)
C7 C8 C13 C12 -171.5(3)
C15 N1 C14 C9 179.5(2)
Pt1 N1 C14 C9 0.4(4)
C10 C9 C14 N1 135.8(3)
C8 C9 C14 N1 -48.6(4)
C14 N1 C15 C16 -117.2(3)
Pt1 N1 C15 C16 62.0(3)
N1 C15 C16 C17 58.7(3)
N1 C15 C16 C21 -122.0(3)
C21 C16 C17 C18 -0.9(4)
C15 C16 C17 C18 178.4(3)
C16 C17 C18 C19 -0.2(5)
C17 C18 C19 C20 1.1(5)
C18 C19 C20 C21 -1.1(5)
C17 C16 C21 C20 0.9(4)
C15 C16 C21 C20 -178.4(3)
C19 C20 C21 C16 0.0(5)
C24 S1 C22 C23 179.2(2)
Pt1 S1 C22 C23 67.0(2)
C22 S1 C24 C25 176.9(2)
Pt1 S1 C24 C25 -70.9(2)
